data_4340364
loop_
_publ_author_name
'Joarder, Biplab'
'Mukherjee, Soumya'
'Xue, Shufang'
'Tang, Jinkui'
'Ghosh, Sujit K.'

_publ_section_title
;
 Structures and magnetic properties of two analogous dy6 wheels with
 electron-donation and -withdrawal effects.
;
_journal_issue 14
_journal_name_full 'Inorganic chemistry'
_journal_page_first 7554
_journal_page_last 7560
_journal_paper_doi 10.1021/ic500875m
_journal_volume 53
_journal_year 2014
_chemical_formula_moiety 'C98 H98 Dy6 N12 O62'
_chemical_formula_sum 'C98 H98 Dy6 N12 O62'
_chemical_formula_weight 3410.88
_chemical_name_systematic
;
 ?
;
_space_group_IT_number 2
_symmetry_cell_setting triclinic
_symmetry_space_group_name_Hall '-P 1'
_symmetry_space_group_name_H-M 'P -1'
_atom_sites_solution_hydrogens geom
_atom_sites_solution_primary direct
_atom_sites_solution_secondary difmap
_audit_creation_method SHELXL-97
_cell_angle_alpha 113.975(3)
_cell_angle_beta 100.420(3)
_cell_angle_gamma 100.367(3)
_cell_formula_units_Z 1
_cell_length_a 11.0686(18)
_cell_length_b 17.344(3)
_cell_length_c 19.330(3)
_cell_measurement_temperature 200(2)
_cell_volume 3199.4(9)
_computing_structure_refinement 'SHELXL-97 (Sheldrick, 2008)'
_diffrn_ambient_temperature 200(2)
_diffrn_measured_fraction_theta_full 0.965
_diffrn_measured_fraction_theta_max 0.965
_diffrn_radiation_monochromator graphite
_diffrn_radiation_source 'fine-focus sealed tube'
_diffrn_radiation_type MoK\a
_diffrn_radiation_wavelength 0.71073
_diffrn_reflns_av_R_equivalents 0.1005
_diffrn_reflns_av_sigmaI/netI 0.1565
_diffrn_reflns_limit_h_max 13
_diffrn_reflns_limit_h_min -14
_diffrn_reflns_limit_k_max 23
_diffrn_reflns_limit_k_min -22
_diffrn_reflns_limit_l_max 24
_diffrn_reflns_limit_l_min -25
_diffrn_reflns_number 50463
_diffrn_reflns_theta_full 28.49
_diffrn_reflns_theta_max 28.49
_diffrn_reflns_theta_min 1.20
_exptl_absorpt_coefficient_mu 3.558
_exptl_crystal_density_diffrn 1.770
_exptl_crystal_density_method 'not measured'
_exptl_crystal_F_000 1662
_refine_diff_density_max 10.080
_refine_diff_density_min -3.020
_refine_diff_density_rms 0.323
_refine_ls_extinction_method none
_refine_ls_goodness_of_fit_ref 1.043
_refine_ls_hydrogen_treatment mixed
_refine_ls_matrix_type full
_refine_ls_number_parameters 777
_refine_ls_number_reflns 15631
_refine_ls_number_restraints 16
_refine_ls_restrained_S_all 1.044
_refine_ls_R_factor_all 0.1954
_refine_ls_R_factor_gt 0.0807
_refine_ls_shift/su_max 0.039
_refine_ls_shift/su_mean 0.001
_refine_ls_structure_factor_coef Fsqd
_refine_ls_weighting_details 'calc w=1/[\s^2^(Fo^2^)+(0.1517P)^2^+16.7196P] where P=(Fo^2^+2Fc^2^)/3'
_refine_ls_weighting_scheme calc
_refine_ls_wR_factor_gt 0.2195
_refine_ls_wR_factor_ref 0.2963
_reflns_number_gt 7389
_reflns_number_total 15631
_reflns_threshold_expression >2\s(I)
_cod_data_source_file ic500875m_si_003.cif
_cod_data_source_block Compound2
_cod_depositor_comments
;
The following automatic conversions were performed:

'_symmetry_cell_setting' value 'Triclinic' changed to 'triclinic'
according to
/usr/data/users/saulius/crontab/automatic-downloads/rss-feeds/ACS/lib/dictionaries/cif_core.dic
dictionary named 'cif_core.dic' version 2.4.2 from 2011-04-26.

Automatic conversion script
Id: cif_fix_values 2281 2013-09-26 08:29:07Z andrius 

 Adding full bibliography for 4340363--4340364.cif.
;
_cod_original_cell_volume 3199.3(9)
_cod_original_sg_symbol_H-M P-1
_cod_database_code 4340364

loop_
_symmetry_equiv_pos_as_xyz
'x, y, z'
'-x, -y, -z'

loop_
_atom_site_label
_atom_site_type_symbol
_atom_site_fract_x
_atom_site_fract_y
_atom_site_fract_z
_atom_site_U_iso_or_equiv
_atom_site_adp_type
_atom_site_occupancy
_atom_site_symmetry_multiplicity
_atom_site_calc_flag
_atom_site_refinement_flags
C1 C 0.9718(15) 0.2847(10) 0.1675(9) 0.037(4) Uani 1 1 d .
C2 C 0.9187(16) 0.2974(10) 0.2306(9) 0.043(4) Uani 1 1 d .
C3 C 0.8650(19) 0.3639(13) 0.2607(11) 0.060(5) Uani 1 1 d .
H3 H 0.8272 0.3692 0.3011 0.072 Uiso 1 1 calc R
C4 C 0.8677(18) 0.4245(12) 0.2297(11) 0.057(5) Uani 1 1 d .
H4 H 0.8328 0.4710 0.2505 0.068 Uiso 1 1 calc R
C5 C 0.9213(18) 0.4161(12) 0.1686(11) 0.057(5) Uani 1 1 d .
H5 H 0.9255 0.4574 0.1493 0.068 Uiso 1 1 calc R
C6 C 0.9686(17) 0.3446(11) 0.1369(9) 0.048(4) Uani 1 1 d .
C7 C 1.023(2) 0.3843(15) 0.0388(12) 0.068(6) Uani 1 1 d .
H7A H 1.0707 0.3709 0.0009 0.101 Uiso 1 1 calc R
H7B H 1.0554 0.4454 0.0763 0.101 Uiso 1 1 calc R
H7C H 0.9342 0.3721 0.0122 0.101 Uiso 1 1 calc R
C8 C 0.847(3) 0.2245(17) 0.3021(16) 0.095(8) Uani 1 1 d .
H8A H 0.8614 0.1811 0.3189 0.142 Uiso 1 1 calc R
H8B H 0.7601 0.2057 0.2697 0.142 Uiso 1 1 calc R
H8C H 0.8606 0.2795 0.3476 0.142 Uiso 1 1 calc R
C9 C 1.2399(16) 0.3589(10) 0.2635(11) 0.047(4) Uani 1 1 d .
C10 C 1.2295(16) 0.4481(11) 0.3174(10) 0.047(4) Uani 1 1 d .
C11 C 1.2166(17) 0.5085(12) 0.2902(12) 0.052(4) Uani 1 1 d .
H11 H 1.2162 0.4951 0.2384 0.063 Uiso 1 1 calc R
C12 C 1.204(2) 0.5865(13) 0.3372(16) 0.073(6) Uani 1 1 d .
C13 C 1.224(3) 0.6148(15) 0.4166(17) 0.096(8) Uani 1 1 d .
H13 H 1.2287 0.6724 0.4503 0.116 Uiso 1 1 calc R
C14 C 1.237(4) 0.5541(19) 0.4441(16) 0.123(12) Uani 1 1 d .
C15 C 1.238(3) 0.4698(15) 0.3971(12) 0.084(8) Uani 1 1 d .
H15 H 1.2434 0.4294 0.4167 0.101 Uiso 1 1 calc R
C16 C 1.2046(16) 0.0018(11) 0.2459(8) 0.041(4) Uani 1 1 d .
C17 C 1.3222(16) 0.0705(12) 0.2921(10) 0.048(4) Uani 1 1 d .
C18 C 1.4128(19) -0.0303(14) 0.3294(11) 0.062(5) Uani 1 1 d .
H18 H 1.4815 -0.0402 0.3568 0.074 Uiso 1 1 calc R
C19 C 1.3028(19) -0.0941(13) 0.2871(11) 0.057(5) Uani 1 1 d .
H19 H 1.2946 -0.1489 0.2860 0.069 Uiso 1 1 calc R
C20 C 1.1980(17) -0.0797(11) 0.2438(9) 0.045(4) Uani 1 1 d .
C21 C 1.435(2) 0.2159(15) 0.3248(13) 0.081(7) Uani 1 1 d .
H21A H 1.4224 0.2661 0.3180 0.122 Uiso 1 1 calc R
H21B H 1.5008 0.1969 0.3017 0.122 Uiso 1 1 calc R
H21C H 1.4603 0.2317 0.3800 0.122 Uiso 1 1 calc R
C22 C 1.077(2) -0.2306(12) 0.1856(14) 0.082(7) Uani 1 1 d .
H22A H 0.9935 -0.2685 0.1522 0.123 Uiso 1 1 calc R
H22B H 1.0910 -0.2318 0.2356 0.123 Uiso 1 1 calc R
H22C H 1.1407 -0.2505 0.1610 0.123 Uiso 1 1 calc R
C23 C 0.9761(17) -0.0235(13) 0.3421(10) 0.047(4) Uani 1 1 d .
C24 C 0.990(2) -0.0887(14) 0.3742(10) 0.058(5) Uani 1 1 d .
C25 C 0.909(2) -0.1697(14) 0.3374(11) 0.061(5) Uani 1 1 d .
H25 H 0.8465 -0.1857 0.2912 0.073 Uiso 1 1 calc R
C26 C 0.917(2) -0.2315(14) 0.3663(12) 0.075(6) Uani 1 1 d .
C27 C 1.013(3) -0.2089(17) 0.4352(14) 0.082(8) Uani 1 1 d .
H27 H 1.0221 -0.2489 0.4549 0.098 Uiso 1 1 calc R
C28 C 1.093(2) -0.1228(16) 0.4726(10) 0.066(6) Uani 1 1 d .
C29 C 1.084(2) -0.0625(16) 0.4440(11) 0.071(6) Uani 1 1 d .
H29 H 1.1386 -0.0058 0.4707 0.086 Uiso 1 1 calc R
C30 C 0.7269(14) -0.2943(10) 0.0510(10) 0.039(4) Uani 1 1 d .
C31 C 0.6016(19) -0.3370(12) 0.0583(12) 0.054(5) Uani 1 1 d .
C32 C 0.4994(18) -0.3996(13) -0.0096(13) 0.057(5) Uani 1 1 d .
H32 H 0.5087 -0.4158 -0.0600 0.069 Uiso 1 1 calc R
C33 C 0.385(2) -0.4362(15) 0.0011(17) 0.076(7) Uani 1 1 d .
C34 C 0.372(3) -0.4137(18) 0.0769(19) 0.095(9) Uani 1 1 d .
H34 H 0.2962 -0.4387 0.0839 0.114 Uiso 1 1 calc R
C35 C 0.469(3) -0.356(2) 0.1385(18) 0.091(8) Uani 1 1 d .
C36 C 0.584(2) -0.3130(14) 0.1335(12) 0.075(6) Uani 1 1 d .
H36 H 0.6467 -0.2698 0.1785 0.091 Uiso 1 1 calc R
C37 C 0.6178(16) -0.1635(10) 0.0228(9) 0.041(4) Uani 1 1 d .
C38 C 0.5790(16) -0.1335(11) 0.0916(10) 0.045(4) Uani 1 1 d .
C39 C 0.454(2) -0.1585(13) 0.0929(13) 0.065(6) Uani 1 1 d .
H39 H 0.4317 -0.1391 0.1401 0.078 Uiso 1 1 calc R
C40 C 0.360(2) -0.2154(13) 0.0190(13) 0.068(6) Uani 1 1 d .
H40 H 0.2738 -0.2307 0.0167 0.082 Uiso 1 1 calc R
C41 C 0.3989(17) -0.2479(12) -0.0501(12) 0.054(5) Uani 1 1 d .
H41 H 0.3393 -0.2864 -0.0983 0.065 Uiso 1 1 calc R
C42 C 0.5271(17) -0.2220(11) -0.0454(9) 0.045(4) Uani 1 1 d .
C43 C 0.645(2) -0.0374(15) 0.2316(11) 0.076(7) Uani 1 1 d .
H43A H 0.7213 -0.0025 0.2748 0.114 Uiso 1 1 calc R
H43B H 0.5975 -0.0813 0.2421 0.114 Uiso 1 1 calc R
H43C H 0.5939 -0.0003 0.2256 0.114 Uiso 1 1 calc R
C44 C 0.4793(19) -0.3131(17) -0.1862(12) 0.087(8) Uani 1 1 d .
H44A H 0.5225 -0.3297 -0.2266 0.130 Uiso 1 1 calc R
H44B H 0.4179 -0.2845 -0.1984 0.130 Uiso 1 1 calc R
H44C H 0.4362 -0.3647 -0.1836 0.130 Uiso 1 1 calc R
C45 C 1.4208(18) 0.0519(15) 0.3308(10) 0.066(6) Uani 1 1 d .
H45 H 1.4972 0.0963 0.3596 0.079 Uiso 1 1 calc R
C46 C 1.107(2) -0.1177(17) 0.0409(14) 0.095(8) Uani 1 1 d .
H46A H 1.1566 -0.0814 0.0949 0.142 Uiso 1 1 calc R
H46B H 1.1175 -0.0855 0.0111 0.142 Uiso 1 1 calc R
H46C H 1.1352 -0.1694 0.0192 0.142 Uiso 1 1 calc R
C47 C 1.148(8) 0.252(4) 0.424(3) 0.36(4) Uiso 1 1 d D
C49 C 1.269(7) 0.073(5) 0.098(5) 0.37(4) Uiso 1 1 d DU
Dy1 Dy 1.09324(8) 0.15137(5) 0.21623(4) 0.0406(2) Uani 1 1 d .
Dy2 Dy 0.90483(8) -0.08481(5) 0.14403(4) 0.0407(2) Uani 1 1 d .
Dy3 Dy 0.82139(8) -0.22679(5) -0.07242(4) 0.0400(2) Uani 1 1 d .
N1 N 1.187(2) 0.6515(15) 0.3088(17) 0.092(7) Uani 1 1 d .
N2 N 1.199(2) -0.0987(19) 0.5436(11) 0.089(7) Uani 1 1 d .
N3 N 0.830(4) -0.3195(14) 0.3276(15) 0.137(12) Uani 1 1 d .
N4 N 0.280(2) -0.5032(16) -0.075(2) 0.113(9) Uani 1 1 d .
N5 N 0.450(4) -0.327(3) 0.219(3) 0.187(18) Uani 1 1 d U
O1 O 0.9312(11) 0.2352(7) 0.2588(6) 0.048(3) Uani 1 1 d .
O2 O 1.0260(11) 0.2207(6) 0.1406(6) 0.043(3) Uani 1 1 d .
O3 O 1.0335(11) 0.3323(7) 0.0786(6) 0.047(3) Uani 1 1 d .
O4 O 1.2620(11) 0.3496(7) 0.2007(6) 0.049(3) Uani 1 1 d .
O5 O 1.2180(11) 0.2999(7) 0.2863(6) 0.047(3) Uani 1 1 d .
O6 O 1.144(3) 0.6215(14) 0.2380(16) 0.152(10) Uani 1 1 d .
O7 O 1.212(2) 0.7287(12) 0.3528(14) 0.126(8) Uani 1 1 d .
O9 O 1.3193(11) 0.1468(8) 0.2872(6) 0.050(3) Uani 1 1 d .
O10 O 1.1060(10) 0.0165(7) 0.2068(6) 0.040(2) Uani 1 1 d .
O11 O 1.0846(13) -0.1438(8) 0.1973(7) 0.057(3) Uani 1 1 d .
O12 O 0.9041(10) 0.0503(7) 0.1546(6) 0.040(2) Uani 1 1 d .
O13 O 1.1964(11) 0.1329(7) 0.1244(6) 0.042(2) Uiso 1 1 d DU
O14 O 0.9120(12) -0.0519(8) 0.2732(6) 0.057(3) Uani 1 1 d .
O15 O 1.0340(14) 0.0528(9) 0.3880(7) 0.068(4) Uani 1 1 d .
O16 O 0.732(3) -0.3328(14) 0.2760(16) 0.187(14) Uani 1 1 d .
O17 O 0.854(3) -0.3707(14) 0.3511(14) 0.159(10) Uani 1 1 d .
O18 O 1.213(2) -0.1589(16) 0.5621(11) 0.128(8) Uani 1 1 d .
O19 O 1.2648(18) -0.0252(16) 0.5769(11) 0.110(7) Uani 1 1 d .
O20 O 0.7363(11) -0.3175(7) -0.0178(7) 0.051(3) Uani 1 1 d .
O21 O 0.8028(11) -0.2331(7) 0.1116(7) 0.049(3) Uani 1 1 d .
O22 O 0.299(2) -0.5163(14) -0.1378(14) 0.125(8) Uani 1 1 d .
O23 O 0.182(2) -0.5321(16) -0.0612(16) 0.147(10) Uani 1 1 d .
O24 O 0.6809(12) -0.0800(8) 0.1594(6) 0.052(3) Uani 1 1 d .
O25 O 0.7416(9) -0.1390(6) 0.0263(6) 0.036(2) Uani 1 1 d .
O26 O 0.5723(10) -0.2532(7) -0.1106(6) 0.044(3) Uani 1 1 d .
O27 O 0.9793(10) -0.1420(7) 0.0375(6) 0.046(3) Uani 1 1 d .
O28 O 1.0936(13) 0.1765(8) 0.3452(7) 0.055(3) Uani 1 1 d D
O29 O 0.398(3) -0.384(3) 0.231(2) 0.30(2) Uani 1 1 d .
O30 O 0.509(4) -0.250(2) 0.2673(18) 0.179(15) Uani 1 1 d U
O31 O 1.147(5) 0.496(3) 0.529(2) 0.30(2) Uani 1 1 d U
C48 C 0.791(5) 0.062(4) 0.113(3) 0.25(3) Uani 1 1 d U
H48A H 0.7212 0.0097 0.0906 0.374 Uiso 1 1 calc R
H48B H 0.8094 0.0748 0.0710 0.374 Uiso 1 1 calc R
H48C H 0.7675 0.1105 0.1488 0.374 Uiso 1 1 calc R
O32A O 1.283(3) 0.649(2) 0.574(2) 0.199(13) Uiso 1 1 d .
N6A N 1.266(6) 0.571(5) 0.534(4) 0.29(3) Uiso 1 1 d .

loop_
_atom_site_aniso_label
_atom_site_aniso_U_11
_atom_site_aniso_U_22
_atom_site_aniso_U_33
_atom_site_aniso_U_23
_atom_site_aniso_U_13
_atom_site_aniso_U_12
C1 0.040(10) 0.040(8) 0.037(8) 0.022(7) 0.014(7) 0.011(7)
C2 0.047(11) 0.045(9) 0.038(8) 0.019(7) 0.018(8) 0.008(8)
C3 0.058(13) 0.074(13) 0.045(10) 0.021(9) 0.023(9) 0.015(10)
C4 0.058(13) 0.067(12) 0.054(11) 0.028(10) 0.021(10) 0.030(10)
C5 0.062(13) 0.063(12) 0.070(12) 0.046(10) 0.027(11) 0.028(10)
C6 0.054(12) 0.058(10) 0.034(8) 0.024(8) 0.016(8) 0.010(9)
C7 0.059(13) 0.110(16) 0.080(14) 0.076(13) 0.034(11) 0.034(12)
C8 0.12(2) 0.12(2) 0.109(19) 0.084(17) 0.078(18) 0.058(17)
C9 0.036(10) 0.042(9) 0.071(12) 0.034(9) 0.023(9) 0.000(7)
C10 0.032(10) 0.062(11) 0.042(9) 0.025(8) 0.001(7) 0.013(8)
C11 0.040(11) 0.061(11) 0.070(12) 0.038(10) 0.022(9) 0.019(9)
C12 0.064(15) 0.046(11) 0.112(19) 0.037(12) 0.029(14) 0.017(10)
C13 0.12(2) 0.051(13) 0.10(2) 0.011(14) 0.034(18) 0.042(14)
C14 0.21(4) 0.09(2) 0.069(17) 0.017(15) 0.05(2) 0.07(2)
C15 0.15(2) 0.082(15) 0.059(13) 0.047(12) 0.043(15) 0.060(15)
C16 0.048(11) 0.062(10) 0.017(7) 0.018(7) 0.013(7) 0.019(8)
C17 0.032(10) 0.063(11) 0.048(10) 0.025(9) 0.011(8) 0.009(8)
C18 0.037(12) 0.082(14) 0.061(12) 0.032(11) 0.001(9) 0.018(11)
C19 0.057(13) 0.077(13) 0.062(12) 0.047(11) 0.022(10) 0.034(11)
C20 0.047(11) 0.057(10) 0.037(9) 0.029(8) 0.008(8) 0.016(9)
C21 0.047(14) 0.090(16) 0.079(15) 0.028(13) 0.002(11) -0.004(11)
C22 0.064(15) 0.050(12) 0.109(19) 0.029(12) -0.014(13) 0.022(10)
C23 0.045(11) 0.074(13) 0.032(9) 0.030(9) 0.014(8) 0.022(9)
C24 0.074(14) 0.081(14) 0.037(9) 0.033(10) 0.028(10) 0.035(12)
C25 0.076(15) 0.074(13) 0.045(10) 0.036(10) 0.007(10) 0.037(12)
C26 0.083(17) 0.070(14) 0.050(12) 0.011(11) 0.015(12) 0.014(12)
C27 0.13(2) 0.102(18) 0.082(16) 0.064(15) 0.068(17) 0.095(18)
C28 0.073(15) 0.101(17) 0.033(9) 0.031(11) 0.027(10) 0.032(13)
C29 0.083(16) 0.106(17) 0.040(10) 0.044(11) 0.017(10) 0.035(13)
C30 0.020(8) 0.043(9) 0.050(10) 0.010(8) 0.023(8) 0.014(7)
C31 0.056(13) 0.057(11) 0.082(13) 0.052(10) 0.038(11) 0.025(9)
C32 0.041(11) 0.074(13) 0.098(15) 0.065(12) 0.031(11) 0.040(10)
C33 0.071(16) 0.090(15) 0.15(2) 0.099(17) 0.065(16) 0.062(13)
C34 0.09(2) 0.12(2) 0.14(3) 0.10(2) 0.07(2) 0.032(16)
C35 0.072(18) 0.14(2) 0.12(2) 0.10(2) 0.060(17) 0.040(17)
C36 0.097(17) 0.090(15) 0.068(13) 0.053(12) 0.048(13) 0.022(13)
C37 0.055(11) 0.044(9) 0.039(9) 0.028(7) 0.026(8) 0.014(8)
C38 0.041(10) 0.059(10) 0.044(9) 0.030(8) 0.018(8) 0.009(8)
C39 0.063(14) 0.066(12) 0.073(13) 0.033(11) 0.038(12) 0.010(10)
C40 0.056(14) 0.073(13) 0.084(15) 0.043(12) 0.030(12) 0.008(10)
C41 0.037(11) 0.073(12) 0.069(12) 0.049(10) 0.014(9) 0.012(9)
C42 0.053(12) 0.048(9) 0.042(9) 0.027(8) 0.016(8) 0.016(8)
C43 0.072(15) 0.115(18) 0.042(10) 0.026(11) 0.037(11) 0.035(13)
C44 0.040(13) 0.14(2) 0.057(13) 0.031(14) 0.018(10) 0.015(13)
C45 0.035(11) 0.099(16) 0.034(9) 0.009(10) 0.002(8) 0.011(10)
C46 0.076(18) 0.098(18) 0.069(15) 0.002(13) 0.003(13) 0.036(14)
Dy1 0.0461(5) 0.0462(4) 0.0315(4) 0.0228(3) 0.0117(3) 0.0048(3)
Dy2 0.0444(5) 0.0508(5) 0.0311(4) 0.0260(3) 0.0103(3) 0.0060(3)
Dy3 0.0435(5) 0.0467(4) 0.0342(4) 0.0240(3) 0.0143(3) 0.0061(3)
N1 0.085(17) 0.085(16) 0.14(2) 0.071(16) 0.035(16) 0.034(13)
N2 0.061(14) 0.17(2) 0.057(12) 0.078(15) 0.005(10) 0.032(14)
N3 0.26(4) 0.054(14) 0.082(17) 0.033(13) 0.01(2) 0.042(19)
N4 0.059(16) 0.092(17) 0.20(3) 0.10(2) 0.001(19) 0.015(13)
N5 0.20(4) 0.25(4) 0.20(4) 0.15(3) 0.16(4) 0.06(3)
O1 0.052(8) 0.064(7) 0.043(6) 0.034(6) 0.023(6) 0.019(6)
O2 0.052(7) 0.039(6) 0.043(6) 0.022(5) 0.021(6) 0.012(5)
O3 0.060(8) 0.055(7) 0.040(6) 0.031(5) 0.021(6) 0.014(6)
O4 0.048(7) 0.061(7) 0.046(6) 0.033(6) 0.018(6) 0.010(6)
O5 0.052(8) 0.045(6) 0.040(6) 0.018(5) 0.012(5) 0.004(5)
O6 0.18(2) 0.102(15) 0.16(2) 0.077(16) -0.038(19) 0.033(15)
O7 0.16(2) 0.058(11) 0.20(2) 0.064(13) 0.098(18) 0.048(11)
O9 0.038(7) 0.059(7) 0.046(7) 0.024(6) 0.006(5) 0.005(6)
O10 0.032(6) 0.059(7) 0.038(6) 0.030(5) 0.006(5) 0.016(5)
O11 0.064(9) 0.059(8) 0.056(7) 0.034(6) 0.009(7) 0.023(7)
O12 0.031(6) 0.056(7) 0.041(6) 0.029(5) 0.010(5) 0.011(5)
O14 0.059(8) 0.085(9) 0.031(6) 0.034(6) 0.014(6) 0.012(7)
O15 0.090(11) 0.067(9) 0.045(7) 0.034(7) 0.018(7) -0.003(8)
O16 0.27(4) 0.081(15) 0.12(2) 0.024(14) -0.05(2) 0.004(17)
O17 0.26(3) 0.090(15) 0.123(18) 0.043(14) 0.045(19) 0.064(17)
O18 0.133(18) 0.23(2) 0.098(13) 0.126(16) 0.039(12) 0.091(17)
O19 0.068(13) 0.18(2) 0.076(12) 0.073(13) 0.000(10) 0.006(13)
O20 0.055(8) 0.056(7) 0.071(8) 0.043(6) 0.037(7) 0.027(6)
O21 0.040(7) 0.051(7) 0.062(8) 0.038(6) 0.015(6) 0.000(6)
O22 0.13(2) 0.107(15) 0.130(19) 0.069(15) 0.018(16) 0.005(13)
O23 0.068(14) 0.19(2) 0.24(3) 0.18(2) 0.007(15) 0.002(13)
O24 0.060(8) 0.069(8) 0.035(6) 0.024(6) 0.027(6) 0.021(6)
O25 0.028(6) 0.048(6) 0.049(6) 0.036(5) 0.015(5) 0.009(5)
O26 0.038(7) 0.052(6) 0.040(6) 0.020(5) 0.011(5) 0.009(5)
O27 0.024(6) 0.069(7) 0.050(6) 0.034(6) 0.013(5) 0.008(5)
O28 0.077(9) 0.060(7) 0.048(7) 0.035(6) 0.029(7) 0.028(7)
O29 0.23(4) 0.50(7) 0.34(5) 0.33(5) 0.19(4) 0.07(4)
O30 0.28(5) 0.22(3) 0.15(3) 0.13(2) 0.13(3) 0.14(3)
O31 0.37(4) 0.32(3) 0.21(3) 0.05(2) 0.18(3) 0.14(3)
C48 0.26(3) 0.25(3) 0.25(3) 0.119(15) 0.069(13) 0.066(12)

loop_
_atom_type_symbol
_atom_type_description
_atom_type_scat_dispersion_real
_atom_type_scat_dispersion_imag
_atom_type_scat_source
C C 0.0033 0.0016 'International Tables Vol C Tables 4.2.6.8 and 6.1.1.4'
H H 0.0000 0.0000 'International Tables Vol C Tables 4.2.6.8 and 6.1.1.4'
N N 0.0061 0.0033 'International Tables Vol C Tables 4.2.6.8 and 6.1.1.4'
O O 0.0106 0.0060 'International Tables Vol C Tables 4.2.6.8 and 6.1.1.4'
Dy Dy -0.1892 4.4098 'International Tables Vol C Tables 4.2.6.8 and 6.1.1.4'

loop_
_geom_angle_atom_site_label_1
_geom_angle_atom_site_label_2
_geom_angle_atom_site_label_3
_geom_angle
_geom_angle_site_symmetry_1
_geom_angle_site_symmetry_3
O2 C1 C6 122.0(13) . .
O2 C1 C2 121.2(13) . .
C6 C1 C2 116.7(14) . .
C3 C2 C1 122.5(15) . .
C3 C2 O1 125.4(14) . .
C1 C2 O1 112.0(13) . .
C2 C3 C4 118.7(16) . .
C5 C4 C3 121.0(17) . .
C4 C5 C6 118.3(16) . .
C5 C6 C1 122.6(14) . .
C5 C6 O3 123.6(14) . .
C1 C6 O3 113.3(14) . .
O4 C9 O5 126.8(16) . .
O4 C9 C10 117.2(14) . .
O5 C9 C10 115.9(14) . .
C11 C10 C15 120.0(17) . .
C11 C10 C9 120.7(15) . .
C15 C10 C9 119.3(16) . .
C12 C11 C10 120.7(19) . .
C11 C12 C13 122(2) . .
C11 C12 N1 122(2) . .
C13 C12 N1 116(2) . .
C12 C13 C14 117(2) . .
C15 C14 C13 124(2) . .
C15 C14 N6A 109(3) . .
C13 C14 N6A 127(3) . .
C14 C15 C10 116(2) . .
O10 C16 C20 121.7(15) . .
O10 C16 C17 121.0(15) . .
C20 C16 C17 117.4(16) . .
C45 C17 O9 129.1(17) . .
C45 C17 C16 118.7(18) . .
O9 C17 C16 112.1(15) . .
C19 C18 C45 117.7(19) . .
C18 C19 C20 121.4(18) . .
C16 C20 O11 115.1(15) . .
C16 C20 C19 121.2(17) . .
O11 C20 C19 123.7(16) . .
O15 C23 O14 126.9(17) . .
O15 C23 C24 115.0(16) . .
O14 C23 C24 118.1(17) . .
C25 C24 C29 120.3(18) . .
C25 C24 C23 120.2(18) . .
C29 C24 C23 119.4(19) . .
C24 C25 C26 122.0(19) . .
C27 C26 C25 120(2) . .
C27 C26 N3 117(2) . .
C25 C26 N3 123(2) . .
C26 C27 C28 116.2(19) . .
C29 C28 C27 124(2) . .
C29 C28 N2 119(2) . .
C27 C28 N2 117(2) . .
C28 C29 C24 118(2) . .
O21 C30 O20 126.2(14) . .
O21 C30 C31 117.0(14) . .
O20 C30 C31 116.1(15) . .
C36 C31 C32 119.2(17) . .
C36 C31 C30 119.0(19) . .
C32 C31 C30 121.8(16) . .
C33 C32 C31 119(2) . .
C34 C33 C32 121(3) . .
C34 C33 N4 124(2) . .
C32 C33 N4 116(2) . .
C35 C34 C33 119(2) . .
C34 C35 C36 124(2) . .
C34 C35 N5 119(3) . .
C36 C35 N5 116(3) . .
C31 C36 C35 118(2) . .
O25 C37 C42 122.4(13) . .
O25 C37 C38 120.2(15) . .
C42 C37 C38 117.3(15) . .
C39 C38 C37 123.4(17) . .
C39 C38 O24 123.5(15) . .
C37 C38 O24 113.0(14) . .
C38 C39 C40 117.3(17) . .
C41 C40 C39 119.4(18) . .
C42 C41 C40 119.2(18) . .
C37 C42 C41 123.1(16) . .
C37 C42 O26 114.7(15) . .
C41 C42 O26 122.2(16) . .
C17 C45 C18 123.7(18) . .
O13 Dy1 O12 105.4(4) . .
O13 Dy1 O10 88.9(4) . .
O12 Dy1 O10 68.4(4) . .
O13 Dy1 O2 69.7(4) . .
O12 Dy1 O2 87.4(4) . .
O10 Dy1 O2 142.5(4) . .
O13 Dy1 O28 149.9(4) . .
O12 Dy1 O28 97.1(4) . .
O10 Dy1 O28 80.9(4) . .
O2 Dy1 O28 132.1(4) . .
O13 Dy1 O5 89.0(4) . .
O12 Dy1 O5 150.8(4) . .
O10 Dy1 O5 138.4(4) . .
O2 Dy1 O5 73.7(4) . .
O28 Dy1 O5 80.4(4) . .
O13 Dy1 O1 134.3(4) . .
O12 Dy1 O1 75.5(4) . .
O10 Dy1 O1 130.1(3) . .
O2 Dy1 O1 64.7(3) . .
O28 Dy1 O1 70.4(4) . .
O5 Dy1 O1 76.3(4) . .
O13 Dy1 O9 77.8(4) . .
O12 Dy1 O9 132.2(4) . .
O10 Dy1 O9 63.9(4) . .
O2 Dy1 O9 134.7(4) . .
O28 Dy1 O9 72.2(4) . .
O5 Dy1 O9 75.1(4) . .
O1 Dy1 O9 135.9(4) . .
O13 Dy1 Dy3 34.2(3) . 2_755
O12 Dy1 Dy3 106.6(3) . 2_755
O10 Dy1 Dy3 121.7(2) . 2_755
O2 Dy1 Dy3 37.4(3) . 2_755
O28 Dy1 Dy3 151.8(3) . 2_755
O5 Dy1 Dy3 71.4(3) . 2_755
O1 Dy1 Dy3 100.6(2) . 2_755
O9 Dy1 Dy3 101.2(2) . 2_755
O13 Dy1 Dy2 99.5(3) . .
O12 Dy1 Dy2 33.1(3) . .
O10 Dy1 Dy2 35.4(3) . .
O2 Dy1 Dy2 116.2(3) . .
O28 Dy1 Dy2 88.5(3) . .
O5 Dy1 Dy2 168.6(3) . .
O1 Dy1 Dy2 102.5(2) . .
O9 Dy1 Dy2 99.2(2) . .
Dy3 Dy1 Dy2 119.69(2) 2_755 .
O27 Dy2 O12 102.2(4) . .
O27 Dy2 O14 150.8(4) . .
O12 Dy2 O14 96.7(4) . .
O27 Dy2 O10 86.3(4) . .
O12 Dy2 O10 67.4(4) . .
O14 Dy2 O10 80.7(4) . .
O27 Dy2 O25 69.0(4) . .
O12 Dy2 O25 85.5(4) . .
O14 Dy2 O25 135.2(4) . .
O10 Dy2 O25 138.7(3) . .
O27 Dy2 O21 86.2(4) . .
O12 Dy2 O21 153.1(4) . .
O14 Dy2 O21 86.8(4) . .
O10 Dy2 O21 139.2(4) . .
O25 Dy2 O21 73.7(4) . .
O27 Dy2 O24 133.1(4) . .
O12 Dy2 O24 78.9(4) . .
O14 Dy2 O24 72.2(4) . .
O10 Dy2 O24 133.4(4) . .
O25 Dy2 O24 64.4(3) . .
O21 Dy2 O24 76.9(4) . .
O27 Dy2 O11 78.5(4) . .
O12 Dy2 O11 132.2(4) . .
O14 Dy2 O11 72.3(4) . .
O10 Dy2 O11 65.0(4) . .
O25 Dy2 O11 135.2(4) . .
O21 Dy2 O11 74.2(4) . .
O24 Dy2 O11 134.9(4) . .
O27 Dy2 Dy3 33.6(3) . .
O12 Dy2 Dy3 103.8(3) . .
O14 Dy2 Dy3 156.2(3) . .
O10 Dy2 Dy3 118.3(2) . .
O25 Dy2 Dy3 37.4(2) . .
O21 Dy2 Dy3 69.4(3) . .
O24 Dy2 Dy3 99.9(2) . .
O11 Dy2 Dy3 101.5(3) . .
O27 Dy2 Dy1 96.0(3) . .
O12 Dy2 Dy1 32.4(3) . .
O14 Dy2 Dy1 88.2(3) . .
O10 Dy2 Dy1 35.0(3) . .
O25 Dy2 Dy1 113.1(2) . .
O21 Dy2 Dy1 173.2(3) . .
O24 Dy2 Dy1 105.9(3) . .
O11 Dy2 Dy1 99.9(3) . .
Dy3 Dy2 Dy1 115.59(2) . .
O27 Dy3 O13 101.0(4) . 2_755
O27 Dy3 O2 86.8(4) . 2_755
O13 Dy3 O2 69.4(4) 2_755 2_755
O27 Dy3 O25 69.9(4) . .
O13 Dy3 O25 86.6(3) 2_755 .
O2 Dy3 O25 142.8(3) 2_755 .
O27 Dy3 O20 92.3(4) . .
O13 Dy3 O20 151.2(4) 2_755 .
O2 Dy3 O20 137.4(4) 2_755 .
O25 Dy3 O20 74.1(3) . .
O27 Dy3 O4 151.1(4) . 2_755
O13 Dy3 O4 90.9(4) 2_755 2_755
O2 Dy3 O4 72.8(4) 2_755 2_755
O25 Dy3 O4 137.7(4) . 2_755
O20 Dy3 O4 89.4(4) . 2_755
O27 Dy3 O26 134.1(4) . .
O13 Dy3 O26 79.3(4) 2_755 .
O2 Dy3 O26 133.1(4) 2_755 .
O25 Dy3 O26 64.4(3) . .
O20 Dy3 O26 73.2(4) . .
O4 Dy3 O26 73.7(4) 2_755 .
O27 Dy3 O3 79.3(4) . 2_755
O13 Dy3 O3 133.8(3) 2_755 2_755
O2 Dy3 O3 64.4(3) 2_755 2_755
O25 Dy3 O3 133.7(3) . 2_755
O20 Dy3 O3 73.6(3) . 2_755
O4 Dy3 O3 73.6(4) 2_755 2_755
O26 Dy3 O3 132.9(3) . 2_755
O27 Dy3 Dy1 103.7(3) . 2_755
O13 Dy3 Dy1 33.8(3) 2_755 2_755
O2 Dy3 Dy1 37.6(3) 2_755 2_755
O25 Dy3 Dy1 119.4(2) . 2_755
O20 Dy3 Dy1 161.8(3) . 2_755
O4 Dy3 Dy1 72.4(2) 2_755 2_755
O26 Dy3 Dy1 100.7(2) . 2_755
O3 Dy3 Dy1 100.6(2) 2_755 2_755
O27 Dy3 Dy2 34.5(3) . .
O13 Dy3 Dy2 103.9(3) 2_755 .
O2 Dy3 Dy2 120.3(3) 2_755 .
O25 Dy3 Dy2 37.4(3) . .
O20 Dy3 Dy2 73.5(3) . .
O4 Dy3 Dy2 162.9(2) 2_755 .
O26 Dy3 Dy2 100.2(2) . .
O3 Dy3 Dy2 101.2(2) 2_755 .
Dy1 Dy3 Dy2 124.71(3) 2_755 .
O7 N1 O6 123(2) . .
O7 N1 C12 122(3) . .
O6 N1 C12 115(2) . .
O19 N2 O18 125(2) . .
O19 N2 C28 118(2) . .
O18 N2 C28 117(2) . .
O17 N3 O16 126(3) . .
O17 N3 C26 118(3) . .
O16 N3 C26 116(2) . .
O22 N4 O23 129(3) . .
O22 N4 C33 118(2) . .
O23 N4 C33 112(3) . .
O29 N5 O30 128(4) . .
O29 N5 C35 115(4) . .
O30 N5 C35 116(3) . .
C8 O1 C2 114.9(14) . .
C8 O1 Dy1 129.4(12) . .
C2 O1 Dy1 115.6(8) . .
C1 O2 Dy3 122.0(8) . 2_755
C1 O2 Dy1 121.5(9) . .
Dy3 O2 Dy1 105.0(4) 2_755 .
C6 O3 C7 116.5(13) . .
C6 O3 Dy3 113.5(9) . 2_755
C7 O3 Dy3 129.6(10) . 2_755
C9 O4 Dy3 129.9(10) . 2_755
C9 O5 Dy1 130.6(11) . .
C17 O9 C21 116.3(16) . .
C17 O9 Dy1 116.1(10) . .
C21 O9 Dy1 127.5(13) . .
C16 O10 Dy1 125.7(10) . .
C16 O10 Dy2 123.2(10) . .
Dy1 O10 Dy2 109.6(4) . .
C20 O11 C22 117.9(14) . .
C20 O11 Dy2 113.9(10) . .
C22 O11 Dy2 128.1(11) . .
C48 O12 Dy1 125(2) . .
C48 O12 Dy2 120(2) . .
Dy1 O12 Dy2 114.5(5) . .
C49 O13 Dy1 129(4) . .
C49 O13 Dy3 119(4) . 2_755
Dy1 O13 Dy3 112.0(4) . 2_755
C23 O14 Dy2 148.9(11) . .
C30 O20 Dy3 127.9(10) . .
C30 O21 Dy2 132.4(11) . .
C38 O24 C43 115.6(14) . .
C38 O24 Dy2 115.8(9) . .
C43 O24 Dy2 128.1(11) . .
C37 O25 Dy3 120.2(9) . .
C37 O25 Dy2 121.8(8) . .
Dy3 O25 Dy2 105.2(4) . .
C42 O26 C44 117.5(13) . .
C42 O26 Dy3 112.6(10) . .
C44 O26 Dy3 127.9(10) . .
C46 O27 Dy3 124.9(12) . .
C46 O27 Dy2 122.8(11) . .
Dy3 O27 Dy2 111.9(4) . .
C47 O28 Dy1 135(4) . .
O31 N6A C14 102(5) . .
O31 N6A O32A 122(6) . .
C14 N6A O32A 107(5) . .

loop_
_geom_bond_atom_site_label_1
_geom_bond_atom_site_label_2
_geom_bond_distance
_geom_bond_site_symmetry_2
C1 O2 1.322(18) .
C1 C6 1.39(2) .
C1 C2 1.40(2) .
C2 C3 1.36(2) .
C2 O1 1.409(19) .
C3 C4 1.40(3) .
C4 C5 1.38(2) .
C5 C6 1.38(2) .
C6 O3 1.409(18) .
C7 O3 1.411(19) .
C8 O1 1.40(2) .
C9 O4 1.234(19) .
C9 O5 1.271(18) .
C9 C10 1.51(2) .
C10 C11 1.37(2) .
C10 C15 1.41(2) .
C11 C12 1.34(3) .
C12 C13 1.37(3) .
C12 N1 1.47(3) .
C13 C14 1.38(4) .
C14 C15 1.38(3) .
C14 N6A 1.60(7) .
C16 O10 1.335(19) .
C16 C20 1.38(2) .
C16 C17 1.44(2) .
C17 C45 1.37(3) .
C17 O9 1.37(2) .
C18 C19 1.34(3) .
C18 C45 1.40(3) .
C19 C20 1.43(2) .
C20 O11 1.38(2) .
C21 O9 1.42(2) .
C22 O11 1.41(2) .
C23 O15 1.22(2) .
C23 O14 1.232(19) .
C23 C24 1.51(2) .
C24 C25 1.33(3) .
C24 C29 1.39(3) .
C25 C26 1.40(3) .
C26 C27 1.40(3) .
C26 N3 1.45(3) .
C27 C28 1.40(3) .
C28 C29 1.38(3) .
C28 N2 1.49(3) .
C30 O21 1.232(18) .
C30 O20 1.253(18) .
C30 C31 1.51(2) .
C31 C36 1.40(2) .
C31 C32 1.43(3) .
C32 C33 1.40(3) .
C33 C34 1.40(3) .
C33 N4 1.54(4) .
C34 C35 1.32(4) .
C35 C36 1.40(3) .
C35 N5 1.50(4) .
C37 O25 1.341(18) .
C37 C42 1.36(2) .
C37 C38 1.40(2) .
C38 C39 1.38(2) .
C38 O24 1.40(2) .
C39 C40 1.43(3) .
C40 C41 1.40(3) .
C41 C42 1.38(2) .
C42 O26 1.379(18) .
C43 O24 1.454(18) .
C44 O26 1.45(2) .
C46 O27 1.38(3) .
C47 O28 1.47(2) .
C49 O13 1.42(2) .
Dy1 O13 2.226(10) .
Dy1 O12 2.226(10) .
Dy1 O10 2.304(10) .
Dy1 O2 2.344(11) .
Dy1 O28 2.349(11) .
Dy1 O5 2.363(10) .
Dy1 O1 2.551(11) .
Dy1 O9 2.658(12) .
Dy1 Dy3 3.7138(10) 2_755
Dy1 Dy2 3.7819(12) .
Dy2 O27 2.269(10) .
Dy2 O12 2.269(10) .
Dy2 O14 2.307(10) .
Dy2 O10 2.324(11) .
Dy2 O25 2.343(10) .
Dy2 O21 2.381(10) .
Dy2 O24 2.561(12) .
Dy2 O11 2.629(12) .
Dy2 Dy3 3.7193(11) .
Dy3 O27 2.220(11) .
Dy3 O13 2.254(10) 2_755
Dy3 O2 2.336(10) 2_755
Dy3 O25 2.339(10) .
Dy3 O20 2.378(10) .
Dy3 O4 2.389(11) 2_755
Dy3 O26 2.625(11) .
Dy3 O3 2.625(12) 2_755
Dy3 Dy1 3.7138(10) 2_755
N1 O7 1.20(3) .
N1 O6 1.21(3) .
N2 O19 1.18(3) .
N2 O18 1.26(3) .
N3 O17 1.20(3) .
N3 O16 1.25(4) .
N4 O22 1.21(3) .
N4 O23 1.22(3) .
N5 O29 1.18(4) .
N5 O30 1.23(4) .
O2 Dy3 2.336(10) 2_755
O3 Dy3 2.625(12) 2_755
O4 Dy3 2.389(11) 2_755
O12 C48 1.46(6) .
O13 Dy3 2.254(10) 2_755
O31 N6A 1.63(7) .
O32A N6A 1.21(6) .
